data_7226810
loop_
_publ_author_name
'Yu, Qin'
'Ge, Jing-Yuan'
'Lv, Zhong-Peng'
'Wang, Hai-Ying'
'Zuo, Jing-Lin'

_publ_section_title
;
 Structure-dependent electronic transitions in a new type of
 &#xF070;-electron delocalized multi-sulfur bis(dithiolene) nickel
 complexes
;
_journal_name_full 'RSC Adv.'
_journal_paper_doi 10.1039/C6RA20109A
_journal_year 2016
_chemical_formula_sum 'C36 H52 N Ni S8'
_chemical_formula_weight 813.98
_chemical_name_systematic
; 
 ? 
;
_space_group_IT_number 2
_symmetry_cell_setting triclinic
_symmetry_space_group_name_Hall '-P 1'
_symmetry_space_group_name_H-M 'P -1'
_atom_sites_solution_hydrogens geom
_atom_sites_solution_primary direct
_atom_sites_solution_secondary difmap
_audit_creation_method SHELXL-97
_audit_update_record
;
2016-08-08 deposited with the CCDC.
2016-10-18 downloaded from the CCDC.
;
_cell_angle_alpha 67.636(4)
_cell_angle_beta 87.435(4)
_cell_angle_gamma 74.465(4)
_cell_formula_units_Z 2
_cell_length_a 9.685(2)
_cell_length_b 15.561(3)
_cell_length_c 15.636(3)
_cell_measurement_reflns_used 4106
_cell_measurement_temperature 293(2)
_cell_measurement_theta_max 24.18
_cell_measurement_theta_min 2.19
_cell_volume 2095.3(7)
_computing_structure_refinement 'SHELXL-97 (Sheldrick, 2008)'
_computing_structure_solution 'SHELXS-97 (Sheldrick, 2008)'
_diffrn_ambient_temperature 293(2)
_diffrn_measured_fraction_theta_full 0.996
_diffrn_measured_fraction_theta_max 0.996
_diffrn_measurement_device_type 'CCD area detector'
_diffrn_radiation_monochromator graphite
_diffrn_radiation_source 'fine-focus sealed tube'
_diffrn_radiation_type MoK\a
_diffrn_radiation_wavelength 0.71073
_diffrn_reflns_av_R_equivalents 0.0208
_diffrn_reflns_av_sigmaI/netI 0.0410
_diffrn_reflns_limit_h_max 11
_diffrn_reflns_limit_h_min -11
_diffrn_reflns_limit_k_max 11
_diffrn_reflns_limit_k_min -18
_diffrn_reflns_limit_l_max 13
_diffrn_reflns_limit_l_min -18
_diffrn_reflns_number 12128
_diffrn_reflns_theta_full 25.50
_diffrn_reflns_theta_max 25.50
_diffrn_reflns_theta_min 1.41
_exptl_absorpt_coefficient_mu 0.887
_exptl_absorpt_correction_T_max 0.8288
_exptl_absorpt_correction_T_min 0.7957
_exptl_absorpt_correction_type multi-scan
_exptl_absorpt_process_details sadabs
_exptl_crystal_colour brown
_exptl_crystal_density_diffrn 1.290
_exptl_crystal_density_method 'not measured'
_exptl_crystal_description block
_exptl_crystal_F_000 862
_exptl_crystal_size_max 0.27
_exptl_crystal_size_mid 0.24
_exptl_crystal_size_min 0.22
_refine_diff_density_max 0.379
_refine_diff_density_min -0.256
_refine_diff_density_rms 0.053
_refine_ls_extinction_method none
_refine_ls_goodness_of_fit_ref 0.977
_refine_ls_hydrogen_treatment mixed
_refine_ls_matrix_type full
_refine_ls_number_parameters 426
_refine_ls_number_reflns 7764
_refine_ls_number_restraints 0
_refine_ls_restrained_S_all 0.977
_refine_ls_R_factor_all 0.0768
_refine_ls_R_factor_gt 0.0524
_refine_ls_shift/su_max 0.001
_refine_ls_shift/su_mean 0.000
_refine_ls_structure_factor_coef Fsqd
_refine_ls_weighting_details 'calc w=1/[\s^2^(Fo^2^)+(0.0127P)^2^+2.5000P] where P=(Fo^2^+2Fc^2^)/3'
_refine_ls_weighting_scheme calc
_refine_ls_wR_factor_gt 0.1066
_refine_ls_wR_factor_ref 0.1194
_reflns_number_gt 5422
_reflns_number_total 7764
_reflns_threshold_expression >2sigma(I)
_cod_data_source_file c6ra20109a2.cif
_cod_data_source_block 2
_cod_depositor_comments
;
The following automatic conversions were performed:

'_symmetry_cell_setting' value 'Triclinic' changed to 'triclinic'
according to
/usr/data/users/saulius/crontab/automatic-downloads/rss-feeds/RSC/lib/dictionaries/cif_core.dic
dictionary named 'cif_core.dic' version 2.4.2 from 2011-04-26.

Automatic conversion script
Id: cif_fix_values 4268 2015-11-12 08:31:59Z antanas 
;
_cod_original_sg_symbol_H-M 'P-1   '
_cod_database_code 7226810

loop_
_symmetry_equiv_pos_as_xyz
'x, y, z'
'-x, -y, -z'

loop_
_atom_site_label
_atom_site_type_symbol
_atom_site_fract_x
_atom_site_fract_y
_atom_site_fract_z
_atom_site_U_iso_or_equiv
_atom_site_adp_type
_atom_site_occupancy
_atom_site_symmetry_multiplicity
_atom_site_calc_flag
_atom_site_refinement_flags
Ni1 Ni 0.5000 1.0000 0.0000 0.0883(3) Uani 1 2 d S
Ni2 Ni 0.0000 0.0000 0.5000 0.06680(19) Uani 1 2 d S
C1 C 0.4074(6) 0.8142(4) 0.0676(3) 0.0981(14) Uani 1 1 d .
C2 C 0.5509(6) 0.7816(4) 0.0676(3) 0.1002(14) Uani 1 1 d .
C3 C 0.5438(7) 0.6043(4) 0.1911(4) 0.1116(16) Uani 1 1 d .
C4 C 0.3975(6) 0.6374(4) 0.1937(4) 0.1074(16) Uani 1 1 d .
C5 C 0.3289(7) 0.5907(4) 0.2709(4) 0.1141(16) Uani 1 1 d .
H5 H 0.2304 0.6138 0.2734 0.137 Uiso 1 1 calc R
C6 C 0.4060(8) 0.5107(4) 0.3436(5) 0.1206(18) Uani 1 1 d .
C7 C 0.5521(8) 0.4765(4) 0.3420(5) 0.1222(18) Uani 1 1 d .
C8 C 0.6225(7) 0.5229(4) 0.2659(5) 0.131(2) Uani 1 1 d .
H8 H 0.7213 0.5003 0.2645 0.157 Uiso 1 1 calc R
C9 C 0.3283(8) 0.4612(4) 0.4273(5) 0.159(3) Uani 1 1 d .
H9A H 0.2324 0.5011 0.4238 0.239 Uiso 1 1 calc R
H9B H 0.3790 0.4513 0.4831 0.239 Uiso 1 1 calc R
H9C H 0.3248 0.4000 0.4277 0.239 Uiso 1 1 calc R
C10 C 0.6399(7) 0.3899(4) 0.4218(5) 0.166(3) Uani 1 1 d .
H10A H 0.6318 0.3317 0.4171 0.249 Uiso 1 1 calc R
H10B H 0.6047 0.3925 0.4794 0.249 Uiso 1 1 calc R
H10C H 0.7388 0.3908 0.4194 0.249 Uiso 1 1 calc R
C11 C 0.0739(5) 0.1919(3) 0.4171(3) 0.0825(11) Uani 1 1 d .
C12 C 0.2041(5) 0.1281(3) 0.4506(2) 0.0749(10) Uani 1 1 d .
C13 C 0.2102(6) 0.3229(3) 0.3076(3) 0.0981(14) Uani 1 1 d .
C14 C 0.3408(6) 0.2601(4) 0.3448(3) 0.0967(13) Uani 1 1 d .
C15 C 0.4625(6) 0.2719(4) 0.2957(4) 0.1162(17) Uani 1 1 d .
H15 H 0.5516 0.2297 0.3217 0.139 Uiso 1 1 calc R
C16 C 0.4542(9) 0.3434(5) 0.2107(5) 0.130(2) Uani 1 1 d .
C17 C 0.3235(10) 0.4060(4) 0.1713(4) 0.124(2) Uani 1 1 d .
C18 C 0.1970(7) 0.3974(4) 0.2186(4) 0.1227(19) Uani 1 1 d .
H18 H 0.1080 0.4392 0.1921 0.147 Uiso 1 1 calc R
C19 C 0.3071(9) 0.4857(4) 0.0755(4) 0.184(3) Uani 1 1 d .
H19A H 0.3277 0.4576 0.0297 0.276 Uiso 1 1 calc R
H19B H 0.3727 0.5233 0.0722 0.276 Uiso 1 1 calc R
H19C H 0.2104 0.5266 0.0639 0.276 Uiso 1 1 calc R
C20 C 0.5879(9) 0.3525(5) 0.1579(5) 0.204(4) Uani 1 1 d .
H20A H 0.6703 0.3056 0.1958 0.307 Uiso 1 1 calc R
H20B H 0.5988 0.4161 0.1423 0.307 Uiso 1 1 calc R
H20C H 0.5793 0.3416 0.1022 0.307 Uiso 1 1 calc R
C21 C 0.0324(5) -0.0163(3) 0.8428(2) 0.0883(12) Uani 1 1 d .
H21A H 0.1137 -0.0363 0.8866 0.106 Uiso 1 1 calc R
H21B H -0.0527 0.0089 0.8703 0.106 Uiso 1 1 calc R
C22 C 0.0161(6) -0.1043(4) 0.8290(3) 0.1176(17) Uani 1 1 d .
H22A H -0.0667 -0.0847 0.7864 0.141 Uiso 1 1 calc R
H22B H 0.1001 -0.1288 0.8002 0.141 Uiso 1 1 calc R
C23 C -0.0013(7) -0.1825(5) 0.9140(4) 0.159(3) Uani 1 1 d .
H23A H -0.0829 -0.1568 0.9438 0.191 Uiso 1 1 calc R
H23B H 0.0831 -0.2030 0.9554 0.191 Uiso 1 1 calc R
C24 C -0.0230(8) -0.2690(5) 0.9034(6) 0.198(4) Uani 1 1 d .
H24A H -0.0959 -0.2491 0.8549 0.298 Uiso 1 1 calc R
H24B H -0.0523 -0.3096 0.9605 0.298 Uiso 1 1 calc R
H24C H 0.0653 -0.3042 0.8879 0.298 Uiso 1 1 calc R
C25 C -0.0714(4) 0.0992(3) 0.6841(2) 0.0767(10) Uani 1 1 d .
H25A H -0.0496 0.1461 0.6272 0.092 Uiso 1 1 calc R
H25B H -0.0792 0.0446 0.6706 0.092 Uiso 1 1 calc R
C26 C -0.2159(4) 0.1442(3) 0.7119(3) 0.0840(11) Uani 1 1 d .
H26A H -0.2371 0.0990 0.7702 0.101 Uiso 1 1 calc R
H26B H -0.2114 0.2016 0.7213 0.101 Uiso 1 1 calc R
C27 C -0.3338(5) 0.1709(3) 0.6407(3) 0.0920(13) Uani 1 1 d .
H27A H -0.3397 0.1132 0.6327 0.110 Uiso 1 1 calc R
H27B H -0.3107 0.2144 0.5819 0.110 Uiso 1 1 calc R
C28 C -0.4786(5) 0.2190(3) 0.6659(3) 0.1040(15) Uani 1 1 d .
H28A H -0.5018 0.1766 0.7242 0.156 Uiso 1 1 calc R
H28B H -0.5507 0.2326 0.6188 0.156 Uiso 1 1 calc R
H28C H -0.4751 0.2781 0.6706 0.156 Uiso 1 1 calc R
C29 C 0.0676(5) 0.1465(3) 0.7812(3) 0.0937(13) Uani 1 1 d .
H29A H -0.0173 0.1658 0.8120 0.112 Uiso 1 1 calc R
H29B H 0.1496 0.1228 0.8253 0.112 Uiso 1 1 calc R
C30 C 0.0854(6) 0.2349(4) 0.7000(4) 0.1275(19) Uani 1 1 d .
H30A H 0.0024 0.2598 0.6565 0.153 Uiso 1 1 calc R
H30B H 0.1693 0.2156 0.6684 0.153 Uiso 1 1 calc R
C31 C 0.1017(7) 0.3141(5) 0.7276(6) 0.173(3) Uani 1 1 d .
H31A H 0.0213 0.3309 0.7629 0.208 Uiso 1 1 calc R
H31B H 0.1890 0.2915 0.7671 0.208 Uiso 1 1 calc R
C32 C 0.1078(9) 0.4014(5) 0.6447(7) 0.234(5) Uani 1 1 d .
H32A H 0.2028 0.3924 0.6228 0.352 Uiso 1 1 calc R
H32B H 0.0846 0.4569 0.6612 0.352 Uiso 1 1 calc R
H32C H 0.0400 0.4112 0.5967 0.352 Uiso 1 1 calc R
C33 C 0.1881(4) 0.0291(3) 0.7109(2) 0.0755(10) Uani 1 1 d .
H33A H 0.1728 -0.0194 0.6903 0.091 Uiso 1 1 calc R
H33B H 0.1998 0.0828 0.6561 0.091 Uiso 1 1 calc R
C34 C 0.3274(4) -0.0138(3) 0.7711(3) 0.0857(12) Uani 1 1 d .
H34A H 0.3396 0.0310 0.7977 0.103 Uiso 1 1 calc R
H34B H 0.3231 -0.0732 0.8216 0.103 Uiso 1 1 calc R
C35 C 0.4540(4) -0.0344(3) 0.7153(3) 0.0842(11) Uani 1 1 d .
H35A H 0.4365 -0.0741 0.6841 0.101 Uiso 1 1 calc R
H35B H 0.4618 0.0260 0.6680 0.101 Uiso 1 1 calc R
C36 C 0.5934(5) -0.0845(4) 0.7721(3) 0.1046(15) Uani 1 1 d .
H36A H 0.6105 -0.0466 0.8046 0.157 Uiso 1 1 calc R
H36B H 0.6700 -0.0925 0.7323 0.157 Uiso 1 1 calc R
H36C H 0.5893 -0.1467 0.8160 0.157 Uiso 1 1 calc R
N1 N 0.0541(3) 0.0645(2) 0.75510(19) 0.0732(8) Uani 1 1 d .
S1 S 0.32488(13) 0.93483(9) 0.03867(7) 0.0950(4) Uani 1 1 d .
S2 S 0.65493(14) 0.86237(10) 0.03989(8) 0.1030(4) Uani 1 1 d .
S3 S 0.63931(18) 0.65938(12) 0.09495(12) 0.1361(6) Uani 1 1 d .
S4 S 0.29608(17) 0.73488(11) 0.09907(11) 0.1228(5) Uani 1 1 d .
S5 S -0.07811(12) 0.15249(7) 0.42168(7) 0.0809(3) Uani 1 1 d .
S6 S 0.21959(11) 0.00679(7) 0.49369(6) 0.0743(3) Uani 1 1 d .
S7 S 0.05183(16) 0.31751(9) 0.36925(10) 0.1124(4) Uani 1 1 d .
S8 S 0.35911(14) 0.16548(10) 0.45335(9) 0.0998(4) Uani 1 1 d .

loop_
_atom_site_aniso_label
_atom_site_aniso_U_11
_atom_site_aniso_U_22
_atom_site_aniso_U_33
_atom_site_aniso_U_23
_atom_site_aniso_U_13
_atom_site_aniso_U_12
Ni1 0.0934(6) 0.1061(6) 0.0434(3) -0.0208(4) 0.0029(3) -0.0034(4)
Ni2 0.0767(5) 0.0700(4) 0.0506(3) -0.0245(3) 0.0030(3) -0.0126(3)
C1 0.109(4) 0.123(4) 0.064(2) -0.045(3) -0.001(2) -0.019(3)
C2 0.117(4) 0.107(4) 0.075(3) -0.046(3) 0.004(3) -0.010(3)
C3 0.134(5) 0.089(3) 0.122(4) -0.060(3) 0.012(4) -0.018(3)
C4 0.109(4) 0.099(4) 0.132(4) -0.072(4) -0.009(3) -0.014(3)
C5 0.121(4) 0.096(4) 0.140(5) -0.058(4) 0.000(4) -0.031(4)
C6 0.128(5) 0.085(4) 0.164(6) -0.064(4) 0.005(4) -0.030(4)
C7 0.132(5) 0.072(3) 0.162(6) -0.050(4) -0.007(4) -0.016(3)
C8 0.126(5) 0.089(4) 0.175(6) -0.066(4) 0.004(5) -0.001(4)
C9 0.183(7) 0.111(5) 0.195(7) -0.056(5) 0.033(6) -0.065(5)
C10 0.165(6) 0.088(4) 0.202(7) -0.028(4) -0.018(5) -0.004(4)
C11 0.100(3) 0.083(3) 0.071(2) -0.033(2) 0.023(2) -0.032(2)
C12 0.088(3) 0.080(3) 0.062(2) -0.0313(19) 0.011(2) -0.027(2)
C13 0.133(4) 0.080(3) 0.096(3) -0.039(3) 0.025(3) -0.048(3)
C14 0.108(4) 0.093(3) 0.113(4) -0.057(3) 0.026(3) -0.044(3)
C15 0.139(5) 0.106(4) 0.139(5) -0.067(4) 0.050(4) -0.067(4)
C16 0.174(6) 0.113(5) 0.150(6) -0.079(5) 0.076(5) -0.084(5)
C17 0.206(7) 0.093(4) 0.107(4) -0.049(3) 0.054(5) -0.085(5)
C18 0.179(6) 0.093(4) 0.117(4) -0.045(3) 0.030(4) -0.067(4)
C19 0.326(11) 0.133(5) 0.121(5) -0.041(4) 0.062(6) -0.127(6)
C20 0.257(9) 0.189(7) 0.234(8) -0.114(7) 0.147(8) -0.142(7)
C21 0.076(3) 0.122(4) 0.057(2) -0.027(2) 0.0042(19) -0.023(3)
C22 0.118(4) 0.115(4) 0.102(4) -0.014(3) 0.008(3) -0.044(3)
C23 0.139(6) 0.156(6) 0.141(5) -0.001(5) 0.002(4) -0.055(5)
C24 0.154(7) 0.113(5) 0.266(10) 0.000(6) 0.014(6) -0.045(5)
C25 0.084(3) 0.092(3) 0.056(2) -0.0302(19) 0.0001(18) -0.022(2)
C26 0.083(3) 0.104(3) 0.069(2) -0.039(2) 0.002(2) -0.024(2)
C27 0.092(3) 0.098(3) 0.079(3) -0.035(2) -0.007(2) -0.011(3)
C28 0.085(3) 0.113(4) 0.118(4) -0.057(3) -0.011(3) -0.011(3)
C29 0.078(3) 0.122(4) 0.107(3) -0.075(3) 0.005(2) -0.023(3)
C30 0.132(5) 0.109(4) 0.169(5) -0.072(4) 0.038(4) -0.053(4)
C31 0.123(5) 0.121(5) 0.296(10) -0.109(6) -0.022(6) -0.017(4)
C32 0.178(8) 0.098(5) 0.389(14) -0.039(7) -0.030(8) -0.049(5)
C33 0.081(3) 0.089(3) 0.061(2) -0.036(2) 0.0136(19) -0.022(2)
C34 0.079(3) 0.109(3) 0.071(2) -0.041(2) 0.006(2) -0.021(2)
C35 0.079(3) 0.099(3) 0.080(3) -0.045(2) 0.003(2) -0.015(2)
C36 0.084(3) 0.138(4) 0.097(3) -0.058(3) -0.001(2) -0.018(3)
N1 0.077(2) 0.095(2) 0.0553(16) -0.0354(16) 0.0073(15) -0.0249(17)
S1 0.0923(8) 0.1108(9) 0.0585(6) -0.0213(6) 0.0011(5) -0.0061(7)
S2 0.0946(9) 0.1107(9) 0.0798(7) -0.0286(7) 0.0078(6) -0.0015(7)
S3 0.1393(13) 0.1224(12) 0.1514(13) -0.0808(11) 0.0281(10) -0.0044(10)
S4 0.1213(11) 0.1318(12) 0.1244(11) -0.0611(9) -0.0201(9) -0.0263(9)
S5 0.0803(7) 0.0733(6) 0.0745(6) -0.0189(5) 0.0029(5) -0.0110(5)
S6 0.0773(6) 0.0784(6) 0.0650(5) -0.0302(5) 0.0038(5) -0.0132(5)
S7 0.1186(11) 0.0727(7) 0.1357(11) -0.0331(7) 0.0288(8) -0.0230(7)
S8 0.0969(9) 0.1136(9) 0.1021(8) -0.0476(7) 0.0123(7) -0.0415(7)

loop_
_atom_type_symbol
_atom_type_description
_atom_type_scat_dispersion_real
_atom_type_scat_dispersion_imag
_atom_type_scat_source
C C 0.0033 0.0016 'International Tables Vol C Tables 4.2.6.8 and 6.1.1.4'
H H 0.0000 0.0000 'International Tables Vol C Tables 4.2.6.8 and 6.1.1.4'
N N 0.0061 0.0033 'International Tables Vol C Tables 4.2.6.8 and 6.1.1.4'
Ni Ni 0.3393 1.1124 'International Tables Vol C Tables 4.2.6.8 and 6.1.1.4'
S S 0.1246 0.1234 'International Tables Vol C Tables 4.2.6.8 and 6.1.1.4'

loop_
_geom_angle_atom_site_label_1
_geom_angle_atom_site_label_2
_geom_angle_atom_site_label_3
_geom_angle
_geom_angle_site_symmetry_1
_geom_angle_site_symmetry_3
S2 Ni1 S2 180.000(1) 2_675 .
S2 Ni1 S1 87.88(5) 2_675 .
S2 Ni1 S1 92.12(5) . .
S2 Ni1 S1 92.12(5) 2_675 2_675
S2 Ni1 S1 87.88(5) . 2_675
S1 Ni1 S1 180.0 . 2_675
S5 Ni2 S5 180.0 . 2_556
S5 Ni2 S6 91.97(4) . .
S5 Ni2 S6 88.03(4) 2_556 .
S5 Ni2 S6 88.03(4) . 2_556
S5 Ni2 S6 91.97(4) 2_556 2_556
S6 Ni2 S6 180.0 . 2_556
C2 C1 S1 121.2(4) . .
C2 C1 S4 121.7(4) . .
S1 C1 S4 117.1(3) . .
C1 C2 S2 119.6(4) . .
C1 C2 S3 122.7(4) . .
S2 C2 S3 117.8(3) . .
C4 C3 C8 119.6(6) . .
C4 C3 S3 122.4(5) . .
C8 C3 S3 117.9(5) . .
C3 C4 C5 119.6(5) . .
C3 C4 S4 120.5(5) . .
C5 C4 S4 119.8(5) . .
C6 C5 C4 120.6(6) . .
C6 C5 H5 119.7 . .
C4 C5 H5 119.7 . .
C7 C6 C5 120.6(6) . .
C7 C6 C9 119.9(7) . .
C5 C6 C9 119.5(6) . .
C6 C7 C8 119.5(6) . .
C6 C7 C10 121.8(7) . .
C8 C7 C10 118.7(6) . .
C3 C8 C7 120.0(6) . .
C3 C8 H8 120.0 . .
C7 C8 H8 120.0 . .
C6 C9 H9A 109.5 . .
C6 C9 H9B 109.5 . .
H9A C9 H9B 109.5 . .
C6 C9 H9C 109.5 . .
H9A C9 H9C 109.5 . .
H9B C9 H9C 109.5 . .
C7 C10 H10A 109.5 . .
C7 C10 H10B 109.5 . .
H10A C10 H10B 109.5 . .
C7 C10 H10C 109.5 . .
H10A C10 H10C 109.5 . .
H10B C10 H10C 109.5 . .
C12 C11 S5 120.9(3) . .
C12 C11 S7 121.8(3) . .
S5 C11 S7 117.3(3) . .
C11 C12 S6 119.7(3) . .
C11 C12 S8 122.2(3) . .
S6 C12 S8 118.1(2) . .
C14 C13 C18 120.7(5) . .
C14 C13 S7 121.9(4) . .
C18 C13 S7 117.3(5) . .
C13 C14 C15 119.3(5) . .
C13 C14 S8 121.5(4) . .
C15 C14 S8 119.2(5) . .
C16 C15 C14 121.6(6) . .
C16 C15 H15 119.2 . .
C14 C15 H15 119.2 . .
C15 C16 C17 119.9(6) . .
C15 C16 C20 120.3(8) . .
C17 C16 C20 119.7(7) . .
C16 C17 C18 120.6(6) . .
C16 C17 C19 122.3(7) . .
C18 C17 C19 117.1(7) . .
C13 C18 C17 117.8(6) . .
C13 C18 H18 121.1 . .
C17 C18 H18 121.1 . .
C17 C19 H19A 109.5 . .
C17 C19 H19B 109.5 . .
H19A C19 H19B 109.5 . .
C17 C19 H19C 109.5 . .
H19A C19 H19C 109.5 . .
H19B C19 H19C 109.5 . .
C16 C20 H20A 109.5 . .
C16 C20 H20B 109.5 . .
H20A C20 H20B 109.5 . .
C16 C20 H20C 109.5 . .
H20A C20 H20C 109.5 . .
H20B C20 H20C 109.5 . .
C22 C21 N1 115.0(3) . .
C22 C21 H21A 108.5 . .
N1 C21 H21A 108.5 . .
C22 C21 H21B 108.5 . .
N1 C21 H21B 108.5 . .
H21A C21 H21B 107.5 . .
C23 C22 C21 114.5(5) . .
C23 C22 H22A 108.6 . .
C21 C22 H22A 108.6 . .
C23 C22 H22B 108.6 . .
C21 C22 H22B 108.6 . .
H22A C22 H22B 107.6 . .
C22 C23 C24 116.4(7) . .
C22 C23 H23A 108.2 . .
C24 C23 H23A 108.2 . .
C22 C23 H23B 108.2 . .
C24 C23 H23B 108.2 . .
H23A C23 H23B 107.3 . .
C23 C24 H24A 109.5 . .
C23 C24 H24B 109.5 . .
H24A C24 H24B 109.5 . .
C23 C24 H24C 109.5 . .
H24A C24 H24C 109.5 . .
H24B C24 H24C 109.5 . .
C26 C25 N1 115.8(3) . .
C26 C25 H25A 108.3 . .
N1 C25 H25A 108.3 . .
C26 C25 H25B 108.3 . .
N1 C25 H25B 108.3 . .
H25A C25 H25B 107.4 . .
C27 C26 C25 112.2(3) . .
C27 C26 H26A 109.2 . .
C25 C26 H26A 109.2 . .
C27 C26 H26B 109.2 . .
C25 C26 H26B 109.2 . .
H26A C26 H26B 107.9 . .
C26 C27 C28 113.0(4) . .
C26 C27 H27A 109.0 . .
C28 C27 H27A 109.0 . .
C26 C27 H27B 109.0 . .
C28 C27 H27B 109.0 . .
H27A C27 H27B 107.8 . .
C27 C28 H28A 109.5 . .
C27 C28 H28B 109.5 . .
H28A C28 H28B 109.5 . .
C27 C28 H28C 109.5 . .
H28A C28 H28C 109.5 . .
H28B C28 H28C 109.5 . .
C30 C29 N1 114.6(4) . .
C30 C29 H29A 108.6 . .
N1 C29 H29A 108.6 . .
C30 C29 H29B 108.6 . .
N1 C29 H29B 108.6 . .
H29A C29 H29B 107.6 . .
C29 C30 C31 113.6(5) . .
C29 C30 H30A 108.8 . .
C31 C30 H30A 108.8 . .
C29 C30 H30B 108.8 . .
C31 C30 H30B 108.8 . .
H30A C30 H30B 107.7 . .
C32 C31 C30 111.2(7) . .
C32 C31 H31A 109.4 . .
C30 C31 H31A 109.4 . .
C32 C31 H31B 109.4 . .
C30 C31 H31B 109.4 . .
H31A C31 H31B 108.0 . .
C31 C32 H32A 109.5 . .
C31 C32 H32B 109.5 . .
H32A C32 H32B 109.5 . .
C31 C32 H32C 109.5 . .
H32A C32 H32C 109.5 . .
H32B C32 H32C 109.5 . .
C34 C33 N1 116.5(3) . .
C34 C33 H33A 108.2 . .
N1 C33 H33A 108.2 . .
C34 C33 H33B 108.2 . .
N1 C33 H33B 108.2 . .
H33A C33 H33B 107.3 . .
C35 C34 C33 110.9(3) . .
C35 C34 H34A 109.5 . .
C33 C34 H34A 109.5 . .
C35 C34 H34B 109.5 . .
C33 C34 H34B 109.5 . .
H34A C34 H34B 108.1 . .
C36 C35 C34 113.6(3) . .
C36 C35 H35A 108.8 . .
C34 C35 H35A 108.8 . .
C36 C35 H35B 108.8 . .
C34 C35 H35B 108.8 . .
H35A C35 H35B 107.7 . .
C35 C36 H36A 109.5 . .
C35 C36 H36B 109.5 . .
H36A C36 H36B 109.5 . .
C35 C36 H36C 109.5 . .
H36A C36 H36C 109.5 . .
H36B C36 H36C 109.5 . .
C29 N1 C21 108.0(3) . .
C29 N1 C25 110.4(3) . .
C21 N1 C25 110.7(3) . .
C29 N1 C33 110.2(3) . .
C21 N1 C33 110.4(3) . .
C25 N1 C33 107.0(3) . .
C1 S1 Ni1 103.10(19) . .
C2 S2 Ni1 103.61(18) . .
C2 S3 C3 100.5(2) . .
C4 S4 C1 101.6(3) . .
C11 S5 Ni2 102.62(15) . .
C12 S6 Ni2 103.45(15) . .
C11 S7 C13 100.5(2) . .
C14 S8 C12 101.6(2) . .

loop_
_geom_bond_atom_site_label_1
_geom_bond_atom_site_label_2
_geom_bond_distance
_geom_bond_site_symmetry_2
Ni1 S2 2.1385(13) 2_675
Ni1 S2 2.1385(13) .
Ni1 S1 2.1526(14) .
Ni1 S1 2.1526(14) 2_675
Ni2 S5 2.1477(11) .
Ni2 S5 2.1477(11) 2_556
Ni2 S6 2.1535(11) .
Ni2 S6 2.1535(11) 2_556
C1 C2 1.345(6) .
C1 S1 1.718(5) .
C1 S4 1.770(5) .
C2 S2 1.734(6) .
C2 S3 1.754(5) .
C3 C4 1.377(7) .
C3 C8 1.410(7) .
C3 S3 1.780(6) .
C4 C5 1.394(7) .
C4 S4 1.755(6) .
C5 C6 1.379(7) .
C5 H5 0.9300 .
C6 C7 1.375(8) .
C6 C9 1.526(8) .
C7 C8 1.392(8) .
C7 C10 1.515(7) .
C8 H8 0.9300 .
C9 H9A 0.9600 .
C9 H9B 0.9600 .
C9 H9C 0.9600 .
C10 H10A 0.9600 .
C10 H10B 0.9600 .
C10 H10C 0.9600 .
C11 C12 1.358(5) .
C11 S5 1.729(4) .
C11 S7 1.762(4) .
C12 S6 1.711(4) .
C12 S8 1.757(4) .
C13 C14 1.366(6) .
C13 C18 1.416(6) .
C13 S7 1.779(5) .
C14 C15 1.393(6) .
C14 S8 1.750(5) .
C15 C16 1.359(8) .
C15 H15 0.9300 .
C16 C17 1.373(8) .
C16 C20 1.513(8) .
C17 C18 1.413(8) .
C17 C19 1.521(7) .
C18 H18 0.9300 .
C19 H19A 0.9600 .
C19 H19B 0.9600 .
C19 H19C 0.9600 .
C20 H20A 0.9600 .
C20 H20B 0.9600 .
C20 H20C 0.9600 .
C21 C22 1.513(6) .
C21 N1 1.520(5) .
C21 H21A 0.9700 .
C21 H21B 0.9700 .
C22 C23 1.461(7) .
C22 H22A 0.9700 .
C22 H22B 0.9700 .
C23 C24 1.486(9) .
C23 H23A 0.9700 .
C23 H23B 0.9700 .
C24 H24A 0.9600 .
C24 H24B 0.9600 .
C24 H24C 0.9600 .
C25 C26 1.514(5) .
C25 N1 1.522(4) .
C25 H25A 0.9700 .
C25 H25B 0.9700 .
C26 C27 1.492(5) .
C26 H26A 0.9700 .
C26 H26B 0.9700 .
C27 C28 1.514(5) .
C27 H27A 0.9700 .
C27 H27B 0.9700 .
C28 H28A 0.9600 .
C28 H28B 0.9600 .
C28 H28C 0.9600 .
C29 C30 1.521(6) .
C29 N1 1.517(5) .
C29 H29A 0.9700 .
C29 H29B 0.9700 .
C30 C31 1.498(7) .
C30 H30A 0.9700 .
C30 H30B 0.9700 .
C31 C32 1.493(9) .
C31 H31A 0.9700 .
C31 H31B 0.9700 .
C32 H32A 0.9600 .
C32 H32B 0.9600 .
C32 H32C 0.9600 .
C33 C34 1.519(5) .
C33 N1 1.514(4) .
C33 H33A 0.9700 .
C33 H33B 0.9700 .
C34 C35 1.508(5) .
C34 H34A 0.9700 .
C34 H34B 0.9700 .
C35 C36 1.496(5) .
C35 H35A 0.9700 .
C35 H35B 0.9700 .
C36 H36A 0.9600 .
C36 H36B 0.9600 .
C36 H36C 0.9600 .

loop_
_geom_torsion_atom_site_label_1
_geom_torsion_atom_site_label_2
_geom_torsion_atom_site_label_3
_geom_torsion_atom_site_label_4
_geom_torsion
_geom_torsion_site_symmetry_1
S1 C1 C2 S2 1.0(5) .
S4 C1 C2 S2 -177.8(2) .
S1 C1 C2 S3 -179.0(2) .
S4 C1 C2 S3 2.1(5) .
C8 C3 C4 C5 0.9(7) .
S3 C3 C4 C5 179.7(4) .
C8 C3 C4 S4 -176.9(4) .
S3 C3 C4 S4 1.9(6) .
C3 C4 C5 C6 -1.4(8) .
S4 C4 C5 C6 176.4(4) .
C4 C5 C6 C7 1.1(8) .
C4 C5 C6 C9 179.9(5) .
C5 C6 C7 C8 -0.3(8) .
C9 C6 C7 C8 -179.1(5) .
C5 C6 C7 C10 178.8(5) .
C9 C6 C7 C10 0.0(8) .
C4 C3 C8 C7 -0.1(8) .
S3 C3 C8 C7 -179.0(4) .
C6 C7 C8 C3 -0.2(9) .
C10 C7 C8 C3 -179.3(5) .
S5 C11 C12 S6 2.6(5) .
S7 C11 C12 S6 -178.4(2) .
S5 C11 C12 S8 -176.2(2) .
S7 C11 C12 S8 2.8(5) .
C18 C13 C14 C15 2.2(7) .
S7 C13 C14 C15 -175.8(3) .
C18 C13 C14 S8 -178.2(3) .
S7 C13 C14 S8 3.8(6) .
C13 C14 C15 C16 -1.2(7) .
S8 C14 C15 C16 179.2(4) .
C14 C15 C16 C17 -0.2(8) .
C14 C15 C16 C20 -178.2(5) .
C15 C16 C17 C18 0.5(9) .
C20 C16 C17 C18 178.6(5) .
C15 C16 C17 C19 -178.4(5) .
C20 C16 C17 C19 -0.3(9) .
C14 C13 C18 C17 -1.8(7) .
S7 C13 C18 C17 176.2(4) .
C16 C17 C18 C13 0.5(8) .
C19 C17 C18 C13 179.4(5) .
N1 C21 C22 C23 178.6(4) .
C21 C22 C23 C24 177.9(6) .
N1 C25 C26 C27 -176.8(3) .
C25 C26 C27 C28 -178.2(4) .
N1 C29 C30 C31 -178.8(4) .
C29 C30 C31 C32 -175.8(5) .
N1 C33 C34 C35 -172.9(3) .
C33 C34 C35 C36 -175.1(4) .
C30 C29 N1 C21 -178.2(4) .
C30 C29 N1 C25 -57.0(5) .
C30 C29 N1 C33 61.0(5) .
C22 C21 N1 C29 179.7(4) .
C22 C21 N1 C25 58.7(5) .
C22 C21 N1 C33 -59.6(5) .
C26 C25 N1 C29 -56.0(4) .
C26 C25 N1 C21 63.6(4) .
C26 C25 N1 C33 -176.0(3) .
C34 C33 N1 C29 62.7(4) .
C34 C33 N1 C21 -56.6(5) .
C34 C33 N1 C25 -177.2(3) .
C2 C1 S1 Ni1 3.8(4) .
S4 C1 S1 Ni1 -177.26(18) .
S2 Ni1 S1 C1 174.50(14) 2_675
S2 Ni1 S1 C1 -5.50(14) .
S1 Ni1 S1 C1 -153(13) 2_675
C1 C2 S2 Ni1 -5.3(4) .
S3 C2 S2 Ni1 174.7(2) .
S2 Ni1 S2 C2 117(100) 2_675
S1 Ni1 S2 C2 5.92(15) .
S1 Ni1 S2 C2 -174.08(15) 2_675
C1 C2 S3 C3 -42.0(4) .
S2 C2 S3 C3 138.0(3) .
C4 C3 S3 C2 39.8(5) .
C8 C3 S3 C2 -141.4(4) .
C3 C4 S4 C1 -42.0(4) .
C5 C4 S4 C1 140.3(4) .
C2 C1 S4 C4 40.6(4) .
S1 C1 S4 C4 -138.3(3) .
C12 C11 S5 Ni2 6.2(3) .
S7 C11 S5 Ni2 -172.89(18) .
S5 Ni2 S5 C11 34(31) 2_556
S6 Ni2 S5 C11 -9.40(13) .
S6 Ni2 S5 C11 170.60(13) 2_556
C11 C12 S6 Ni2 -9.9(3) .
S8 C12 S6 Ni2 169.02(17) .
S5 Ni2 S6 C12 10.56(13) .
S5 Ni2 S6 C12 -169.44(13) 2_556
S6 Ni2 S6 C12 14(10) 2_556
C12 C11 S7 C13 39.2(4) .
S5 C11 S7 C13 -141.7(3) .
C14 C13 S7 C11 -43.0(4) .
C18 C13 S7 C11 139.0(4) .
C13 C14 S8 C12 38.7(4) .
C15 C14 S8 C12 -141.8(4) .
C11 C12 S8 C14 -42.7(4) .
S6 C12 S8 C14 138.5(2) .
